data_7207233
loop_
_publ_author_name
'Li, Xiao-Zeng'
'Hao, Peng-Peng'
'Wang, Dan'
'Zhang, Wen-Qin'
'Zhu, Li-Na'

_publ_section_title
;
 New metalloligands suitable for the construction of polynuclear complexes
 and coordination polymers with exposed metal sites
;
_journal_issue 2
_journal_name_full CrystEngComm
_journal_page_first 366
_journal_paper_doi 10.1039/c1ce06273e
_journal_volume 14
_journal_year 2012
_chemical_formula_sum 'C52 H38 Cd2 N8 Ni2 O15'
_chemical_formula_weight 1357.11
_chemical_name_systematic
;
?
;
_space_group_IT_number 15
_symmetry_cell_setting monoclinic
_symmetry_space_group_name_Hall '-C 2yc'
_symmetry_space_group_name_H-M 'C 1 2/c 1'
_atom_sites_solution_hydrogens geom
_atom_sites_solution_primary direct
_atom_sites_solution_secondary difmap
_audit_creation_method SHELXL-97
_cell_angle_alpha 90.00
_cell_angle_beta 96.522(3)
_cell_angle_gamma 90.00
_cell_formula_units_Z 4
_cell_length_a 11.3958(17)
_cell_length_b 18.9334(17)
_cell_length_c 22.595(3)
_cell_measurement_reflns_used 7563
_cell_measurement_temperature 296(2)
_cell_measurement_theta_max 27.77
_cell_measurement_theta_min 2.33
_cell_volume 4843.6(11)
_computing_cell_refinement 'Bruker SMART'
_computing_data_collection 'Bruker SMART'
_computing_data_reduction 'Bruker SAINT'
_computing_molecular_graphics 'Bruker SHELXTL'
_computing_publication_material 'Bruker SHELXTL'
_computing_structure_refinement 'SHELXL-97 (Sheldrick, 1997)'
_computing_structure_solution 'SHELXS-97 (Sheldrick, 1990)'
_diffrn_ambient_temperature 296(2)
_diffrn_measured_fraction_theta_full 0.998
_diffrn_measured_fraction_theta_max 0.998
_diffrn_measurement_device_type 'CCD area detector'
_diffrn_measurement_method 'phi and omega scans'
_diffrn_radiation_monochromator graphite
_diffrn_radiation_source 'fine-focus sealed tube'
_diffrn_radiation_type MoK\a
_diffrn_radiation_wavelength 0.71073
_diffrn_reflns_av_R_equivalents 0.0235
_diffrn_reflns_av_sigmaI/netI 0.0228
_diffrn_reflns_limit_h_max 13
_diffrn_reflns_limit_h_min -13
_diffrn_reflns_limit_k_max 22
_diffrn_reflns_limit_k_min -21
_diffrn_reflns_limit_l_max 26
_diffrn_reflns_limit_l_min -12
_diffrn_reflns_number 11760
_diffrn_reflns_theta_full 25.01
_diffrn_reflns_theta_max 25.01
_diffrn_reflns_theta_min 1.81
_exptl_absorpt_coefficient_mu 1.715
_exptl_absorpt_correction_T_max 0.8078
_exptl_absorpt_correction_T_min 0.7592
_exptl_absorpt_correction_type multi-scan
_exptl_absorpt_process_details sadabs
_exptl_crystal_colour red
_exptl_crystal_density_diffrn 1.862
_exptl_crystal_density_method 'not measured'
_exptl_crystal_description block
_exptl_crystal_F_000 2704
_exptl_crystal_size_max 0.17
_exptl_crystal_size_mid 0.14
_exptl_crystal_size_min 0.13
_refine_diff_density_max 0.851
_refine_diff_density_min -1.256
_refine_diff_density_rms 0.089
_refine_ls_extinction_method none
_refine_ls_goodness_of_fit_ref 1.110
_refine_ls_hydrogen_treatment constr
_refine_ls_matrix_type full
_refine_ls_number_parameters 358
_refine_ls_number_reflns 4269
_refine_ls_number_restraints 14
_refine_ls_restrained_S_all 1.130
_refine_ls_R_factor_all 0.0613
_refine_ls_R_factor_gt 0.0499
_refine_ls_shift/su_max 0.001
_refine_ls_shift/su_mean 0.000
_refine_ls_structure_factor_coef Fsqd
_refine_ls_weighting_details 'calc w=1/[\s^2^(Fo^2^)+(0.0106P)^2^+52.5594P] where P=(Fo^2^+2Fc^2^)/3'
_refine_ls_weighting_scheme calc
_refine_ls_wR_factor_gt 0.0968
_refine_ls_wR_factor_ref 0.1032
_reflns_number_gt 3611
_reflns_number_total 4269
_reflns_threshold_expression >2sigma(I)
_cod_data_source_file c1ce06273e.txt
_cod_data_source_block compound_6
_cod_depositor_comments
;
The following automatic conversions were performed:

'_symmetry_cell_setting' value 'Monoclinic' changed to 'monoclinic'
according to /home/saulius/struct/CIF-dictionaries/cif_core.dic
dictionary named 'cif_core.dic' version 2.4.1 from 2010-06-29.

Automatic conversion script
Id: cif_fix_values 1715 2011-07-08 13:25:40Z adriana 
;
_cod_original_cell_volume 4843.5(11)
_cod_original_sg_symbol_H-M C2/c
_cod_database_code 7207233

loop_
_symmetry_equiv_pos_as_xyz
'x, y, z'
'-x, y, -z+1/2'
'x+1/2, y+1/2, z'
'-x+1/2, y+1/2, -z+1/2'
'-x, -y, -z'
'x, -y, z-1/2'
'-x+1/2, -y+1/2, -z'
'x+1/2, -y+1/2, z-1/2'

loop_
_atom_site_label
_atom_site_type_symbol
_atom_site_fract_x
_atom_site_fract_y
_atom_site_fract_z
_atom_site_U_iso_or_equiv
_atom_site_adp_type
_atom_site_occupancy
_atom_site_symmetry_multiplicity
_atom_site_calc_flag
_atom_site_refinement_flags
Cd1 Cd 0.45143(4) 1.11268(2) 0.62137(3) 0.0640(2) Uani 1 1 d .
Ni1 Ni 0.38763(6) 0.73906(3) 0.63730(3) 0.03294(17) Uani 1 1 d .
O1 O 0.3894(3) 1.00331(18) 0.63119(19) 0.0451(10) Uani 1 1 d .
O2 O 0.5133(3) 0.9702(2) 0.56683(19) 0.0466(10) Uani 1 1 d .
O3 O 0.0478(3) 0.7174(2) 0.6164(2) 0.0558(12) Uani 1 1 d .
O4 O 0.1497(4) 0.5929(2) 0.6484(2) 0.0513(11) Uani 1 1 d .
O5 O 0.7796(6) 0.6268(3) 0.7155(3) 0.121(3) Uani 1 1 d U
O6 O 0.7701(4) 0.6612(3) 0.6218(3) 0.087(2) Uani 1 1 d .
O7 O 0.4262(5) 1.1178(3) 0.5202(3) 0.0930(19) Uani 1 1 d D
H7' H 0.4460 1.0868 0.4961 0.140 Uiso 1 1 d R
N1 N 0.4382(3) 0.8338(2) 0.63435(19) 0.0310(9) Uani 1 1 d .
N2 N 0.2346(4) 0.7599(2) 0.6032(2) 0.0378(11) Uani 1 1 d .
N3 N 0.3340(4) 0.6463(2) 0.6468(2) 0.0366(11) Uani 1 1 d .
N4 N 0.5432(4) 0.7187(2) 0.6680(2) 0.0340(10) Uani 1 1 d .
C1 C 0.3857(4) 0.8847(3) 0.6023(2) 0.0348(12) Uani 1 1 d .
C2 C 0.2733(5) 0.8767(3) 0.5646(3) 0.0376(12) Uani 1 1 d .
C3 C 0.1980(5) 0.8178(3) 0.5673(3) 0.0383(13) Uani 1 1 d .
C4 C 0.0899(5) 0.8181(4) 0.5308(3) 0.0529(16) Uani 1 1 d .
H4 H 0.0398 0.7794 0.5315 0.063 Uiso 1 1 calc R
C5 C 0.0562(6) 0.8734(4) 0.4942(3) 0.0566(17) Uani 1 1 d .
H5 H -0.0162 0.8719 0.4707 0.068 Uiso 1 1 calc R
C6 C 0.1285(6) 0.9316(4) 0.4917(3) 0.0556(17) Uani 1 1 d .
H6 H 0.1049 0.9697 0.4672 0.067 Uiso 1 1 calc R
C7 C 0.2351(5) 0.9321(3) 0.5259(3) 0.0496(15) Uani 1 1 d .
H7 H 0.2846 0.9708 0.5234 0.060 Uiso 1 1 calc R
C8 C 0.1577(5) 0.7123(3) 0.6194(3) 0.0403(13) Uani 1 1 d .
C9 C 0.2154(5) 0.6434(3) 0.6417(3) 0.0389(13) Uani 1 1 d .
C10 C 0.4052(5) 0.5859(3) 0.6547(3) 0.0403(13) Uani 1 1 d .
C11 C 0.5295(5) 0.5916(3) 0.6547(2) 0.0372(12) Uani 1 1 d .
C12 C 0.5961(6) 0.5291(3) 0.6506(3) 0.0465(15) Uani 1 1 d .
H12 H 0.6768 0.5325 0.6482 0.056 Uiso 1 1 calc R
C13 C 0.5446(6) 0.4643(3) 0.6500(3) 0.0579(18) Uani 1 1 d .
H13 H 0.5896 0.4241 0.6455 0.069 Uiso 1 1 calc R
C14 C 0.4272(6) 0.4579(3) 0.6559(4) 0.066(2) Uani 1 1 d .
H14 H 0.3937 0.4134 0.6585 0.079 Uiso 1 1 calc R
C15 C 0.3581(6) 0.5177(3) 0.6582(4) 0.060(2) Uani 1 1 d .
H15 H 0.2781 0.5126 0.6621 0.072 Uiso 1 1 calc R
C16 C 0.7280(6) 0.6493(4) 0.6671(4) 0.065(2) Uani 1 1 d .
C17 C 0.5940(5) 0.6575(3) 0.6637(2) 0.0361(12) Uani 1 1 d .
C18 C 0.6040(4) 0.7807(3) 0.6899(2) 0.0353(12) Uani 1 1 d .
C19 C 0.5447(4) 0.8441(3) 0.6739(2) 0.0348(12) Uani 1 1 d .
C20 C 0.5882(5) 0.9069(3) 0.6987(3) 0.0430(14) Uani 1 1 d .
H20 H 0.5484 0.9490 0.6889 0.052 Uiso 1 1 calc R
C21 C 0.6899(5) 0.9078(3) 0.7381(3) 0.0496(15) Uani 1 1 d .
H21 H 0.7183 0.9502 0.7549 0.060 Uiso 1 1 calc R
C22 C 0.7495(6) 0.8457(4) 0.7524(3) 0.0558(17) Uani 1 1 d .
H22 H 0.8198 0.8466 0.7777 0.067 Uiso 1 1 calc R
C23 C 0.7059(5) 0.7821(3) 0.7296(3) 0.0494(15) Uani 1 1 d .
H23 H 0.7450 0.7403 0.7408 0.059 Uiso 1 1 calc R
C24 C 0.4368(5) 0.9592(3) 0.6002(3) 0.0391(13) Uani 1 1 d .
C25 C 0.3620(7) 1.1723(4) 0.4853(4) 0.092(3) Uani 1 1 d D
H25A H 0.4124 1.1926 0.4579 0.110 Uiso 1 1 calc R
H25B H 0.3404 1.2095 0.5114 0.110 Uiso 1 1 calc R
C26 C 0.2534(8) 1.1430(6) 0.4510(5) 0.127(4) Uani 1 1 d DU
H26A H 0.2751 1.1086 0.4230 0.191 Uiso 1 1 calc R
H26B H 0.2099 1.1805 0.4299 0.191 Uiso 1 1 calc R
H26C H 0.2051 1.1211 0.4779 0.191 Uiso 1 1 calc R
O8 O 0.0000 0.5932(7) 0.7500 0.159(5) Uani 1 2 d S

loop_
_atom_site_aniso_label
_atom_site_aniso_U_11
_atom_site_aniso_U_22
_atom_site_aniso_U_33
_atom_site_aniso_U_23
_atom_site_aniso_U_13
_atom_site_aniso_U_12
Cd1 0.0284(2) 0.0338(2) 0.1339(5) -0.0098(3) 0.0272(3) -0.00918(19)
Ni1 0.0246(3) 0.0260(3) 0.0497(4) -0.0002(3) 0.0104(3) -0.0033(3)
O1 0.044(2) 0.0220(18) 0.071(3) -0.0069(19) 0.015(2) 0.0015(17)
O2 0.043(2) 0.035(2) 0.064(3) -0.0008(19) 0.019(2) -0.0078(18)
O3 0.029(2) 0.039(2) 0.101(4) 0.002(2) 0.019(2) -0.0043(18)
O4 0.043(2) 0.035(2) 0.076(3) 0.007(2) 0.006(2) -0.0161(19)
O5 0.106(4) 0.090(4) 0.148(5) -0.025(4) -0.074(4) 0.043(4)
O6 0.047(3) 0.044(3) 0.181(7) -0.013(3) 0.061(4) -0.003(2)
O7 0.112(5) 0.070(4) 0.098(4) -0.021(3) 0.017(4) 0.038(3)
N1 0.022(2) 0.031(2) 0.041(3) -0.0021(19) 0.0071(18) -0.0040(18)
N2 0.026(2) 0.033(2) 0.056(3) 0.000(2) 0.011(2) -0.0067(19)
N3 0.029(2) 0.025(2) 0.058(3) 0.000(2) 0.015(2) -0.0053(18)
N4 0.030(2) 0.030(2) 0.043(3) 0.0017(19) 0.0081(19) -0.0017(19)
C1 0.029(3) 0.027(3) 0.049(3) -0.002(2) 0.011(2) -0.004(2)
C2 0.030(3) 0.033(3) 0.050(3) -0.002(2) 0.007(2) -0.001(2)
C3 0.033(3) 0.033(3) 0.050(4) -0.006(2) 0.009(3) 0.001(2)
C4 0.039(3) 0.055(4) 0.063(4) 0.002(3) -0.002(3) -0.015(3)
C5 0.039(3) 0.068(5) 0.059(4) 0.006(4) -0.006(3) -0.004(3)
C6 0.053(4) 0.054(4) 0.059(4) 0.012(3) -0.001(3) 0.003(3)
C7 0.046(4) 0.036(3) 0.066(4) 0.004(3) 0.004(3) -0.006(3)
C8 0.033(3) 0.033(3) 0.057(4) -0.006(3) 0.012(3) -0.005(2)
C9 0.038(3) 0.030(3) 0.050(3) -0.005(2) 0.012(3) -0.008(2)
C10 0.042(3) 0.030(3) 0.051(4) 0.005(2) 0.017(3) 0.002(2)
C11 0.035(3) 0.034(3) 0.043(3) 0.007(2) 0.010(2) 0.003(2)
C12 0.046(3) 0.037(3) 0.057(4) 0.007(3) 0.011(3) 0.006(3)
C13 0.061(4) 0.043(4) 0.073(5) 0.006(3) 0.020(4) 0.015(3)
C14 0.069(5) 0.027(3) 0.106(6) 0.013(3) 0.036(4) 0.006(3)
C15 0.050(4) 0.027(3) 0.109(6) 0.006(3) 0.035(4) 0.000(3)
C16 0.037(4) 0.039(4) 0.114(7) -0.021(4) -0.019(4) 0.006(3)
C17 0.030(3) 0.039(3) 0.039(3) 0.002(2) 0.003(2) 0.001(2)
C18 0.030(3) 0.035(3) 0.041(3) 0.000(2) 0.010(2) -0.005(2)
C19 0.029(3) 0.038(3) 0.039(3) -0.001(2) 0.010(2) -0.008(2)
C20 0.044(3) 0.035(3) 0.051(4) -0.002(3) 0.010(3) -0.008(3)
C21 0.051(4) 0.048(4) 0.049(4) -0.006(3) 0.002(3) -0.016(3)
C22 0.049(4) 0.062(4) 0.054(4) -0.001(3) -0.008(3) -0.011(3)
C23 0.047(4) 0.047(4) 0.053(4) 0.000(3) -0.003(3) 0.000(3)
C24 0.032(3) 0.030(3) 0.054(4) 0.003(3) 0.002(3) 0.002(2)
C25 0.094(7) 0.067(6) 0.119(8) -0.025(5) 0.031(6) -0.008(5)
C26 0.093(6) 0.132(7) 0.155(8) -0.037(7) 0.014(6) 0.009(6)
O8 0.057(6) 0.211(13) 0.218(13) 0.000 0.060(7) 0.000

loop_
_atom_type_symbol
_atom_type_description
_atom_type_scat_dispersion_real
_atom_type_scat_dispersion_imag
_atom_type_scat_source
C C 0.0033 0.0016 'International Tables Vol C Tables 4.2.6.8 and 6.1.1.4'
H H 0.0000 0.0000 'International Tables Vol C Tables 4.2.6.8 and 6.1.1.4'
N N 0.0061 0.0033 'International Tables Vol C Tables 4.2.6.8 and 6.1.1.4'
O O 0.0106 0.0060 'International Tables Vol C Tables 4.2.6.8 and 6.1.1.4'
Ni Ni 0.3393 1.1124 'International Tables Vol C Tables 4.2.6.8 and 6.1.1.4'
Cd Cd -0.8075 1.2024 'International Tables Vol C Tables 4.2.6.8 and 6.1.1.4'

loop_
_geom_angle_atom_site_label_1
_geom_angle_atom_site_label_2
_geom_angle_atom_site_label_3
_geom_angle
_geom_angle_site_symmetry_1
_geom_angle_site_symmetry_3
O1 Cd1 O6 94.46(16) . 3_455
O1 Cd1 O7 97.79(19) . .
O6 Cd1 O7 88.6(2) 3_455 .
O1 Cd1 O3 169.80(15) . 3
O6 Cd1 O3 95.30(16) 3_455 3
O7 Cd1 O3 85.4(2) . 3
O1 Cd1 O4 97.85(14) . 3
O6 Cd1 O4 159.0(2) 3_455 3
O7 Cd1 O4 106.40(19) . 3
O3 Cd1 O4 71.95(14) 3 3
N2 Ni1 N4 177.3(2) . .
N2 Ni1 N3 86.76(19) . .
N4 Ni1 N3 94.16(19) . .
N2 Ni1 N1 93.40(18) . .
N4 Ni1 N1 85.90(18) . .
N3 Ni1 N1 175.11(19) . .
C24 O1 Cd1 114.0(4) . .
C8 O3 Cd1 114.6(4) . 3_445
C9 O4 Cd1 115.6(4) . 3_445
C16 O6 Cd1 112.3(5) . 3_545
C25 O7 Cd1 125.3(5) . .
C25 O7 H7' 107.3 . .
Cd1 O7 H7' 127.2 . .
C1 N1 C19 123.1(4) . .
C1 N1 Ni1 126.7(4) . .
C19 N1 Ni1 110.3(3) . .
C8 N2 C3 121.7(5) . .
C8 N2 Ni1 110.8(4) . .
C3 N2 Ni1 127.4(3) . .
C9 N3 C10 122.6(4) . .
C9 N3 Ni1 111.5(4) . .
C10 N3 Ni1 125.8(3) . .
C17 N4 C18 123.7(4) . .
C17 N4 Ni1 124.5(4) . .
C18 N4 Ni1 111.4(3) . .
N1 C1 C2 124.1(5) . .
N1 C1 C24 123.0(5) . .
C2 C1 C24 112.9(5) . .
C7 C2 C3 118.1(5) . .
C7 C2 C1 118.3(5) . .
C3 C2 C1 123.5(5) . .
N2 C3 C4 121.9(5) . .
N2 C3 C2 120.1(5) . .
C4 C3 C2 117.9(5) . .
C5 C4 C3 121.9(6) . .
C5 C4 H4 119.0 . .
C3 C4 H4 119.0 . .
C4 C5 C6 120.7(6) . .
C4 C5 H5 119.7 . .
C6 C5 H5 119.7 . .
C7 C6 C5 118.6(6) . .
C7 C6 H6 120.7 . .
C5 C6 H6 120.7 . .
C6 C7 C2 122.8(6) . .
C6 C7 H7 118.6 . .
C2 C7 H7 118.6 . .
O3 C8 N2 128.1(5) . .
O3 C8 C9 118.5(5) . .
N2 C8 C9 113.3(5) . .
O4 C9 N3 129.8(5) . .
O4 C9 C8 117.3(5) . .
N3 C9 C8 112.7(4) . .
N3 C10 C15 122.5(5) . .
N3 C10 C11 120.1(5) . .
C15 C10 C11 117.2(5) . .
C12 C11 C10 118.6(5) . .
C12 C11 C17 117.4(5) . .
C10 C11 C17 123.7(5) . .
C13 C12 C11 121.4(6) . .
C13 C12 H12 119.3 . .
C11 C12 H12 119.3 . .
C12 C13 C14 120.4(6) . .
C12 C13 H13 119.8 . .
C14 C13 H13 119.8 . .
C13 C14 C15 119.9(6) . .
C13 C14 H14 120.0 . .
C15 C14 H14 120.0 . .
C14 C15 C10 121.8(6) . .
C14 C15 H15 119.1 . .
C10 C15 H15 119.1 . .
O6 C16 O5 127.9(8) . .
O6 C16 C17 115.6(7) . .
O5 C16 C17 116.3(9) . .
N4 C17 C11 123.5(5) . .
N4 C17 C16 122.4(5) . .
C11 C17 C16 114.1(5) . .
C23 C18 C19 119.6(5) . .
C23 C18 N4 125.6(5) . .
C19 C18 N4 114.4(5) . .
C20 C19 C18 119.3(5) . .
C20 C19 N1 127.4(5) . .
C18 C19 N1 113.2(5) . .
C21 C20 C19 120.6(6) . .
C21 C20 H20 119.7 . .
C19 C20 H20 119.7 . .
C22 C21 C20 119.8(6) . .
C22 C21 H21 120.1 . .
C20 C21 H21 120.1 . .
C21 C22 C23 120.6(6) . .
C21 C22 H22 119.7 . .
C23 C22 H22 119.7 . .
C22 C23 C18 120.0(6) . .
C22 C23 H23 120.0 . .
C18 C23 H23 120.0 . .
O2 C24 O1 127.6(5) . .
O2 C24 C1 118.2(5) . .
O1 C24 C1 114.1(5) . .
O7 C25 C26 111.0(8) . .
O7 C25 H25A 109.4 . .
C26 C25 H25A 109.4 . .
O7 C25 H25B 109.4 . .
C26 C25 H25B 109.4 . .
H25A C25 H25B 108.0 . .
C25 C26 H26A 109.5 . .
C25 C26 H26B 109.5 . .
H26A C26 H26B 109.5 . .
C25 C26 H26C 109.5 . .
H26A C26 H26C 109.5 . .
H26B C26 H26C 109.5 . .

loop_
_geom_bond_atom_site_label_1
_geom_bond_atom_site_label_2
_geom_bond_distance
_geom_bond_site_symmetry_2
Cd1 O1 2.208(4) .
Cd1 O6 2.262(5) 3_455
Cd1 O7 2.273(6) .
Cd1 O3 2.276(4) 3
Cd1 O4 2.303(4) 3
Ni1 N2 1.867(4) .
Ni1 N4 1.868(4) .
Ni1 N3 1.880(4) .
Ni1 N1 1.888(4) .
O1 C24 1.251(7) .
O2 C24 1.233(7) .
O3 C8 1.250(6) .
O3 Cd1 2.276(4) 3_445
O4 C9 1.234(6) .
O4 Cd1 2.303(4) 3_445
O5 C16 1.256(10) .
O6 C16 1.201(10) .
O6 Cd1 2.262(5) 3_545
O7 C25 1.446(7) .
O7 H7' 0.8492 .
N1 C1 1.309(7) .
N1 C19 1.436(7) .
N2 C8 1.337(7) .
N2 C3 1.400(7) .
N3 C9 1.344(7) .
N3 C10 1.402(7) .
N4 C17 1.305(7) .
N4 C18 1.423(7) .
C1 C2 1.463(8) .
C1 C24 1.529(7) .
C2 C7 1.403(8) .
C2 C3 1.413(7) .
C3 C4 1.403(8) .
C4 C5 1.361(9) .
C4 H4 0.9300 .
C5 C6 1.382(9) .
C5 H5 0.9300 .
C6 C7 1.364(9) .
C6 H6 0.9300 .
C7 H7 0.9300 .
C8 C9 1.521(8) .
C10 C15 1.405(8) .
C10 C11 1.420(8) .
C11 C12 1.414(8) .
C11 C17 1.451(7) .
C12 C13 1.359(9) .
C12 H12 0.9300 .
C13 C14 1.365(9) .
C13 H13 0.9300 .
C14 C15 1.383(8) .
C14 H14 0.9300 .
C15 H15 0.9300 .
C16 C17 1.528(8) .
C18 C23 1.384(8) .
C18 C19 1.406(7) .
C19 C20 1.384(7) .
C20 C21 1.379(8) .
C20 H20 0.9300 .
C21 C22 1.378(9) .
C21 H21 0.9300 .
C22 C23 1.380(9) .
C22 H22 0.9300 .
C23 H23 0.9300 .
C25 C26 1.491(8) .
C25 H25A 0.9700 .
C25 H25B 0.9700 .
C26 H26A 0.9600 .
C26 H26B 0.9600 .
C26 H26C 0.9600 .

loop_
_geom_torsion_atom_site_label_1
_geom_torsion_atom_site_label_2
_geom_torsion_atom_site_label_3
_geom_torsion_atom_site_label_4
_geom_torsion
_geom_torsion_site_symmetry_1
O6 Cd1 O1 C24 139.6(4) 3_455
O7 Cd1 O1 C24 50.5(4) .
O3 Cd1 O1 C24 -57.4(11) 3
O4 Cd1 O1 C24 -57.4(4) 3
O1 Cd1 O7 C25 128.0(6) .
O6 Cd1 O7 C25 33.7(6) 3_455
O3 Cd1 O7 C25 -61.7(6) 3
O4 Cd1 O7 C25 -131.4(6) 3
N2 Ni1 N1 C1 -16.9(5) .
N4 Ni1 N1 C1 160.5(5) .
N3 Ni1 N1 C1 -109(2) .
N2 Ni1 N1 C19 162.2(3) .
N4 Ni1 N1 C19 -20.3(3) .
N3 Ni1 N1 C19 71(2) .
N4 Ni1 N2 C8 131(4) .
N3 Ni1 N2 C8 20.7(4) .
N1 Ni1 N2 C8 -154.4(4) .
N4 Ni1 N2 C3 -52(4) .
N3 Ni1 N2 C3 -161.8(5) .
N1 Ni1 N2 C3 23.1(5) .
N2 Ni1 N3 C9 -16.9(4) .
N4 Ni1 N3 C9 165.6(4) .
N1 Ni1 N3 C9 75(2) .
N2 Ni1 N3 C10 159.4(5) .
N4 Ni1 N3 C10 -18.1(5) .
N1 Ni1 N3 C10 -109(2) .
N2 Ni1 N4 C17 -80(4) .
N3 Ni1 N4 C17 30.3(5) .
N1 Ni1 N4 C17 -154.6(5) .
N2 Ni1 N4 C18 93(4) .
N3 Ni1 N4 C18 -157.1(4) .
N1 Ni1 N4 C18 18.0(4) .
C19 N1 C1 C2 -176.0(5) .
Ni1 N1 C1 C2 3.1(8) .
C19 N1 C1 C24 4.4(8) .
Ni1 N1 C1 C24 -176.6(4) .
N1 C1 C2 C7 -170.8(5) .
C24 C1 C2 C7 8.9(7) .
N1 C1 C2 C3 12.6(9) .
C24 C1 C2 C3 -167.7(5) .
C8 N2 C3 C4 -21.3(8) .
Ni1 N2 C3 C4 161.5(5) .
C8 N2 C3 C2 162.1(5) .
Ni1 N2 C3 C2 -15.0(8) .
C7 C2 C3 N2 177.0(5) .
C1 C2 C3 N2 -6.3(8) .
C7 C2 C3 C4 0.3(8) .
C1 C2 C3 C4 177.0(5) .
N2 C3 C4 C5 -177.6(6) .
C2 C3 C4 C5 -0.9(10) .
C3 C4 C5 C6 0.2(11) .
C4 C5 C6 C7 1.0(11) .
C5 C6 C7 C2 -1.6(11) .
C3 C2 C7 C6 0.9(9) .
C1 C2 C7 C6 -175.9(6) .
Cd1 O3 C8 N2 161.6(5) 3_445
Cd1 O3 C8 C9 -15.8(7) 3_445
C3 N2 C8 O3 -15.0(10) .
Ni1 N2 C8 O3 162.6(5) .
C3 N2 C8 C9 162.6(5) .
Ni1 N2 C8 C9 -19.8(6) .
Cd1 O4 C9 N3 -171.7(5) 3_445
Cd1 O4 C9 C8 2.7(7) 3_445
C10 N3 C9 O4 7.9(10) .
Ni1 N3 C9 O4 -175.6(5) .
C10 N3 C9 C8 -166.7(5) .
Ni1 N3 C9 C8 9.8(6) .
O3 C8 C9 O4 9.1(8) .
N2 C8 C9 O4 -168.7(5) .
O3 C8 C9 N3 -175.5(5) .
N2 C8 C9 N3 6.7(7) .
C9 N3 C10 C15 -0.4(9) .
Ni1 N3 C10 C15 -176.3(5) .
C9 N3 C10 C11 174.6(5) .
Ni1 N3 C10 C11 -1.4(8) .
N3 C10 C11 C12 -167.3(5) .
C15 C10 C11 C12 7.9(9) .
N3 C10 C11 C17 18.0(9) .
C15 C10 C11 C17 -166.8(6) .
C10 C11 C12 C13 -3.8(9) .
C17 C11 C12 C13 171.3(6) .
C11 C12 C13 C14 -2.7(11) .
C12 C13 C14 C15 4.8(12) .
C13 C14 C15 C10 -0.2(12) .
N3 C10 C15 C14 169.0(7) .
C11 C10 C15 C14 -6.1(11) .
Cd1 O6 C16 O5 15.0(10) 3_545
Cd1 O6 C16 C17 -160.2(4) 3_545
C18 N4 C17 C11 165.2(5) .
Ni1 N4 C17 C11 -23.1(8) .
C18 N4 C17 C16 -15.6(9) .
Ni1 N4 C17 C16 156.2(5) .
C12 C11 C17 N4 179.6(5) .
C10 C11 C17 N4 -5.6(9) .
C12 C11 C17 C16 0.3(8) .
C10 C11 C17 C16 175.1(6) .
O6 C16 C17 N4 -81.5(8) .
O5 C16 C17 N4 102.7(7) .
O6 C16 C17 C11 97.8(7) .
O5 C16 C17 C11 -77.9(7) .
C17 N4 C18 C23 -26.6(8) .
Ni1 N4 C18 C23 160.7(5) .
C17 N4 C18 C19 160.9(5) .
Ni1 N4 C18 C19 -11.8(6) .
C23 C18 C19 C20 -1.0(8) .
N4 C18 C19 C20 172.0(5) .
C23 C18 C19 N1 -177.6(5) .
N4 C18 C19 N1 -4.6(6) .
C1 N1 C19 C20 21.5(8) .
Ni1 N1 C19 C20 -157.7(5) .
C1 N1 C19 C18 -162.2(5) .
Ni1 N1 C19 C18 18.6(5) .
C18 C19 C20 C21 1.2(8) .
N1 C19 C20 C21 177.3(5) .
C19 C20 C21 C22 0.6(9) .
C20 C21 C22 C23 -2.6(10) .
C21 C22 C23 C18 2.7(10) .
C19 C18 C23 C22 -0.9(9) .
N4 C18 C23 C22 -173.1(6) .
Cd1 O1 C24 O2 1.5(8) .
Cd1 O1 C24 C1 -174.5(3) .
N1 C1 C24 O2 81.8(7) .
C2 C1 C24 O2 -97.9(6) .
N1 C1 C24 O1 -101.9(6) .
C2 C1 C24 O1 78.4(6) .
Cd1 O7 C25 C26 -113.4(8) .
